data_4346422
loop_
_publ_author_name
'Karhu, Aino J.'
'Rautiainen, J. Mikko'
'Oilunkaniemi, Raija'
'Chivers, Tristram'
'Laitinen, Risto S.'

_publ_section_title
;
 Mercury- and cadmium-assisted [2 + 2] cyclodimerization of
 tert-butylselenium diimide.
;
_journal_issue 19
_journal_name_full 'Inorganic chemistry'
_journal_page_first 9499
_journal_page_last 9508
_journal_paper_doi 10.1021/acs.inorgchem.5b01434
_journal_volume 54
_journal_year 2015
_chemical_formula_sum 'C52 H128 Cd7 Cl22 N12 Se6'
_chemical_formula_weight 2962.12
_space_group_crystal_system triclinic
_space_group_IT_number 2
_space_group_name_Hall '-P 1'
_space_group_name_H-M_alt 'P -1'
_atom_sites_solution_hydrogens mixed
_atom_sites_solution_primary direct
_atom_sites_solution_secondary difmap
_audit_creation_method SHELXL-2013
_cell_angle_alpha 65.554(5)
_cell_angle_beta 85.791(5)
_cell_angle_gamma 62.335(5)
_cell_formula_units_Z 1
_cell_length_a 13.821(5)
_cell_length_b 14.266(5)
_cell_length_c 16.301(5)
_cell_measurement_reflns_used 8535
_cell_measurement_temperature 150(2)
_cell_measurement_theta_max 25.999
_cell_measurement_theta_min 2.961
_cell_volume 2563.2(15)
_computing_cell_refinement 'DENZO-SMN (Otwinowski & Minor, 1997)'
_computing_data_collection 'COLLECT (Bruker, 2008)'
_computing_data_reduction 'DENZO-SMN (Otwinowski & Minor, 1997)'
_computing_molecular_graphics 'DIAMOND (Brandenburg, 2006)'
_computing_publication_material 'WinGX (Farrugia, 1999)'
_computing_structure_refinement 'SHELXL-2013 (Sheldrick, 2013)'
_computing_structure_solution 'SHELXS-2013 (Sheldrick, 2013)'
_diffrn_ambient_temperature 150(2)
_diffrn_measured_fraction_theta_full 0.992
_diffrn_measured_fraction_theta_max 0.991
_diffrn_measurement_device_type 'Bruker Nonius Kappaccd'
_diffrn_measurement_method '\f scans, and \w scans with \k offsets'
_diffrn_radiation_type MoK\a
_diffrn_radiation_wavelength 0.71073
_diffrn_reflns_av_R_equivalents 0.0682
_diffrn_reflns_av_unetI/netI 0.0503
_diffrn_reflns_Laue_measured_fraction_full 0.992
_diffrn_reflns_Laue_measured_fraction_max 0.991
_diffrn_reflns_limit_h_max 17
_diffrn_reflns_limit_h_min -17
_diffrn_reflns_limit_k_max 17
_diffrn_reflns_limit_k_min -17
_diffrn_reflns_limit_l_max 20
_diffrn_reflns_limit_l_min -20
_diffrn_reflns_number 34376
_diffrn_reflns_point_group_measured_fraction_full 0.992
_diffrn_reflns_point_group_measured_fraction_max 0.991
_diffrn_reflns_theta_full 25.242
_diffrn_reflns_theta_max 25.999
_diffrn_reflns_theta_min 2.961
_diffrn_source 'fine-focus sealed tube'
_exptl_absorpt_coefficient_mu 4.165
_exptl_absorpt_correction_T_max 0.8188
_exptl_absorpt_correction_T_min 0.4897
_exptl_absorpt_correction_type multi-scan
_exptl_absorpt_process_details 'XPREP in SHELXTL (Sheldrick 2008)'
_exptl_crystal_colour colorless
_exptl_crystal_density_diffrn 1.919
_exptl_crystal_description block
_exptl_crystal_F_000 1438
_exptl_crystal_size_max 0.200
_exptl_crystal_size_mid 0.100
_exptl_crystal_size_min 0.050
_refine_diff_density_max 1.470
_refine_diff_density_min -0.887
_refine_diff_density_rms 0.161
_refine_ls_extinction_coef 0.00300(18)
_refine_ls_extinction_expression Fc^*^=kFc[1+0.001xFc^2^\l^3^/sin(2\q)]^-1/4^
_refine_ls_extinction_method SHELXL
_refine_ls_goodness_of_fit_ref 1.102
_refine_ls_hydrogen_treatment mixed
_refine_ls_matrix_type full
_refine_ls_number_parameters 491
_refine_ls_number_reflns 9973
_refine_ls_number_restraints 0
_refine_ls_restrained_S_all 1.102
_refine_ls_R_factor_all 0.0551
_refine_ls_R_factor_gt 0.0427
_refine_ls_shift/su_max 0.001
_refine_ls_shift/su_mean 0.000
_refine_ls_structure_factor_coef Fsqd
_refine_ls_weighting_details 'w=1/[\s^2^(Fo^2^)+(0.0391P)^2^+11.0909P] where P=(Fo^2^+2Fc^2^)/3'
_refine_ls_weighting_scheme calc
_refine_ls_wR_factor_gt 0.0965
_refine_ls_wR_factor_ref 0.1034
_reflns_Friedel_coverage 0.000
_reflns_number_gt 8535
_reflns_number_total 9973
_reflns_threshold_expression 'I > 2\s(I)'
_cod_data_source_file ic5b01434_si_004.cif
_cod_data_source_block cmpd3
_cod_database_code 4346422
_shelx_space_group_comment
;
The symmetry employed for this shelxl refinement is uniquely defined
by the following loop, which should always be used as a source of
symmetry information in preference to the above space-group names.
They are only intended as comments.
;
_shelx_estimated_absorpt_t_min 0.490
_shelx_estimated_absorpt_t_max 0.819
_shelxl_version_number 2013-4

loop_
_space_group_symop_operation_xyz
'x, y, z'
'-x, -y, -z'

loop_
_atom_site_label
_atom_site_type_symbol
_atom_site_fract_x
_atom_site_fract_y
_atom_site_fract_z
_atom_site_U_iso_or_equiv
_atom_site_adp_type
_atom_site_occupancy
_atom_site_site_symmetry_order
_atom_site_calc_flag
_atom_site_refinement_flags_posn
_atom_site_refinement_flags_adp
_atom_site_refinement_flags_occupancy
Cd1 Cd 0.61461(3) 0.27276(3) 0.77449(3) 0.01867(11) Uani 1 1 d . . .
Cd2 Cd 0.29757(3) 0.38171(3) 0.66070(3) 0.01940(11) Uani 1 1 d . . .
Cd3 Cd 0.36279(3) 0.61970(3) 0.68794(3) 0.01893(11) Uani 1 1 d . . .
Cd4 Cd 0.5000 0.5000 0.5000 0.01613(13) Uani 1 2 d S . P
Se1 Se 0.78677(5) 0.35622(5) 0.79915(4) 0.02150(14) Uani 1 1 d . . .
Se2 Se 0.39781(5) 0.13824(5) 0.64287(4) 0.02291(14) Uani 1 1 d . . .
Se3 Se 0.11989(4) 0.82572(5) 0.57779(4) 0.02115(14) Uani 1 1 d . . .
Cl11 Cl 0.64345(12) 0.07573(13) 0.86666(10) 0.0302(3) Uani 1 1 d . . .
Cl21 Cl 0.10571(11) 0.47967(13) 0.68488(10) 0.0275(3) Uani 1 1 d . . .
Cl31 Cl 0.44478(12) 0.64276(13) 0.80137(9) 0.0270(3) Uani 1 1 d . . .
Cl41 Cl 0.55418(11) 0.28803(11) 0.62036(9) 0.0194(3) Uani 1 1 d . . .
Cl42 Cl 0.29662(10) 0.57236(11) 0.53825(9) 0.0188(3) Uani 1 1 d . . .
Cl43 Cl 0.54890(10) 0.54627(11) 0.62351(9) 0.0194(3) Uani 1 1 d . . .
Cl5 Cl 0.40110(10) 0.40153(11) 0.77633(9) 0.0187(3) Uani 1 1 d . . .
Cl61 Cl 0.0556(2) 0.2231(2) 0.99269(17) 0.0735(7) Uani 1 1 d . . .
Cl62 Cl -0.0657(2) 0.4756(2) 0.9049(2) 0.0773(7) Uani 1 1 d . . .
Cl71 Cl 0.3105(2) 0.3011(2) 0.0658(2) 0.0882(8) Uani 1 1 d . . .
Cl72 Cl 0.3500(3) 0.1524(3) 0.2615(2) 0.1065(11) Uani 1 1 d . . .
N11 N 0.6597(4) 0.3582(4) 0.8517(3) 0.0185(9) Uani 1 1 d . . .
N12 N 0.7806(4) 0.2777(4) 0.7325(3) 0.0185(9) Uani 1 1 d . . .
N21 N 0.3876(4) 0.1744(4) 0.7430(3) 0.0205(10) Uani 1 1 d . . .
N22 N 0.3183(4) 0.2971(4) 0.5592(3) 0.0192(9) Uani 1 1 d . . .
N31 N 0.1677(4) 0.6900(4) 0.6883(3) 0.0195(10) Uani 1 1 d . . .
N32 N 0.2639(4) 0.8059(4) 0.5634(3) 0.0185(9) Uani 1 1 d . . .
C11 C 0.6689(5) 0.3146(5) 0.9538(4) 0.0217(12) Uani 1 1 d . . .
C12 C 0.8853(4) 0.1697(5) 0.7383(4) 0.0231(12) Uani 1 1 d . . .
C21 C 0.3453(5) 0.1123(5) 0.8246(4) 0.0262(13) Uani 1 1 d . . .
C22 C 0.2222(5) 0.3326(5) 0.4936(4) 0.0211(12) Uani 1 1 d . . .
C31 C 0.1122(5) 0.7023(5) 0.7692(4) 0.0229(12) Uani 1 1 d . . .
C32 C 0.2811(5) 0.9102(5) 0.5452(4) 0.0228(12) Uani 1 1 d . . .
C111 C 0.5565(5) 0.3245(6) 0.9772(4) 0.0269(13) Uani 1 1 d . . .
H11A H 0.4983 0.4049 0.9413 0.040 Uiso 1 1 calc R U .
H11B H 0.5547 0.3051 1.0422 0.040 Uiso 1 1 calc R U .
H11C H 0.5443 0.2701 0.9631 0.040 Uiso 1 1 calc R U .
C112 C 0.7596(5) 0.1872(5) 1.0005(4) 0.0276(13) Uani 1 1 d . . .
H11D H 0.7468 0.1401 0.9772 0.041 Uiso 1 1 calc R U .
H11E H 0.7584 0.1569 1.0664 0.041 Uiso 1 1 calc R U .
H11F H 0.8316 0.1828 0.9880 0.041 Uiso 1 1 calc R U .
C113 C 0.6931(5) 0.3931(6) 0.9811(4) 0.0293(13) Uani 1 1 d . . .
H11G H 0.7654 0.3859 0.9657 0.044 Uiso 1 1 calc R U .
H11H H 0.6935 0.3689 1.0468 0.044 Uiso 1 1 calc R U .
H11I H 0.6359 0.4749 0.9482 0.044 Uiso 1 1 calc R U .
C121 C 0.8526(5) 0.1213(5) 0.6837(4) 0.0297(14) Uani 1 1 d . . .
H12A H 0.7986 0.0966 0.7128 0.045 Uiso 1 1 calc R U .
H12B H 0.9183 0.0539 0.6817 0.045 Uiso 1 1 calc R U .
H12C H 0.8200 0.1823 0.6216 0.045 Uiso 1 1 calc R U .
C122 C 0.9714(5) 0.2050(6) 0.6972(5) 0.0410(17) Uani 1 1 d . . .
H12D H 0.9428 0.2636 0.6339 0.061 Uiso 1 1 calc R U .
H12E H 1.0384 0.1360 0.6991 0.061 Uiso 1 1 calc R U .
H12F H 0.9890 0.2384 0.7321 0.061 Uiso 1 1 calc R U .
C123 C 0.9262(5) 0.0802(5) 0.8376(4) 0.0339(15) Uani 1 1 d . . .
H12G H 0.9460 0.1127 0.8719 0.051 Uiso 1 1 calc R U .
H12H H 0.9911 0.0086 0.8411 0.051 Uiso 1 1 calc R U .
H12I H 0.8676 0.0616 0.8636 0.051 Uiso 1 1 calc R U .
C211 C 0.3438(5) 0.1607(6) 0.8931(4) 0.0317(14) Uani 1 1 d . . .
H21A H 0.4188 0.1433 0.9101 0.048 Uiso 1 1 calc R U .
H21B H 0.3160 0.1241 0.9475 0.048 Uiso 1 1 calc R U .
H21C H 0.2955 0.2458 0.8654 0.048 Uiso 1 1 calc R U .
C212 C 0.2292(5) 0.1407(6) 0.7968(4) 0.0313(14) Uani 1 1 d . . .
H21D H 0.1820 0.2259 0.7677 0.047 Uiso 1 1 calc R U .
H21E H 0.1997 0.1062 0.8510 0.047 Uiso 1 1 calc R U .
H21F H 0.2307 0.1083 0.7539 0.047 Uiso 1 1 calc R U .
C213 C 0.4220(6) -0.0200(6) 0.8660(5) 0.0381(16) Uani 1 1 d . . .
H21G H 0.4239 -0.0497 0.8211 0.057 Uiso 1 1 calc R U .
H21H H 0.3946 -0.0584 0.9200 0.057 Uiso 1 1 calc R U .
H21I H 0.4966 -0.0367 0.8837 0.057 Uiso 1 1 calc R U .
C221 C 0.1700(5) 0.4648(5) 0.4397(4) 0.0254(12) Uani 1 1 d . . .
H22A H 0.1406 0.5023 0.4811 0.038 Uiso 1 1 calc R U .
H22B H 0.1099 0.4918 0.3936 0.038 Uiso 1 1 calc R U .
H22C H 0.2259 0.4857 0.4098 0.038 Uiso 1 1 calc R U .
C222 C 0.2667(6) 0.2737(6) 0.4285(5) 0.0353(15) Uani 1 1 d . . .
H22D H 0.3210 0.2959 0.3966 0.053 Uiso 1 1 calc R U .
H22E H 0.2055 0.2994 0.3839 0.053 Uiso 1 1 calc R U .
H22F H 0.3019 0.1883 0.4635 0.053 Uiso 1 1 calc R U .
C223 C 0.1381(5) 0.2997(5) 0.5451(4) 0.0260(13) Uani 1 1 d . . .
H22G H 0.1721 0.2143 0.5791 0.039 Uiso 1 1 calc R U .
H22H H 0.0746 0.3278 0.5018 0.039 Uiso 1 1 calc R U .
H22I H 0.1134 0.3359 0.5877 0.039 Uiso 1 1 calc R U .
C311 C -0.0110(5) 0.7430(6) 0.7508(4) 0.0321(14) Uani 1 1 d . . .
H31A H -0.0471 0.8221 0.7009 0.048 Uiso 1 1 calc R U .
H31B H -0.0443 0.7439 0.8058 0.048 Uiso 1 1 calc R U .
H31C H -0.0204 0.6891 0.7338 0.048 Uiso 1 1 calc R U .
C312 C 0.1678(5) 0.5808(5) 0.8487(4) 0.0256(12) Uani 1 1 d . . .
H31D H 0.1599 0.5252 0.8329 0.038 Uiso 1 1 calc R U .
H31E H 0.1328 0.5835 0.9027 0.038 Uiso 1 1 calc R U .
H31F H 0.2464 0.5555 0.8614 0.038 Uiso 1 1 calc R U .
C313 C 0.1283(5) 0.7893(5) 0.7901(4) 0.0255(12) Uani 1 1 d . . .
H31G H 0.2072 0.7648 0.7984 0.038 Uiso 1 1 calc R U .
H31H H 0.0981 0.7916 0.8460 0.038 Uiso 1 1 calc R U .
H31I H 0.0898 0.8674 0.7394 0.038 Uiso 1 1 calc R U .
C321 C 0.4041(5) 0.8678(5) 0.5404(4) 0.0292(13) Uani 1 1 d . . .
H32A H 0.4465 0.8089 0.6007 0.044 Uiso 1 1 calc R U .
H32B H 0.4188 0.9343 0.5204 0.044 Uiso 1 1 calc R U .
H32C H 0.4261 0.8331 0.4969 0.044 Uiso 1 1 calc R U .
C322 C 0.2115(5) 1.0108(5) 0.4544(4) 0.0343(15) Uani 1 1 d . . .
H32D H 0.2342 0.9855 0.4055 0.051 Uiso 1 1 calc R U .
H32E H 0.2225 1.0784 0.4417 0.051 Uiso 1 1 calc R U .
H32F H 0.1333 1.0329 0.4580 0.051 Uiso 1 1 calc R U .
C323 C 0.2497(6) 0.9467(5) 0.6222(5) 0.0329(14) Uani 1 1 d . . .
H32G H 0.1696 0.9798 0.6216 0.049 Uiso 1 1 calc R U .
H32H H 0.2716 1.0057 0.6144 0.049 Uiso 1 1 calc R U .
H32I H 0.2875 0.8781 0.6804 0.049 Uiso 1 1 calc R U .
C6 C 0.0571(7) 0.3518(9) 0.9214(7) 0.073(3) Uani 1 1 d . . .
H6A H 0.1169 0.3556 0.9475 0.088 Uiso 1 1 calc R U .
H6B H 0.0740 0.3507 0.8616 0.088 Uiso 1 1 calc R U .
C7 C 0.3414(12) 0.2735(12) 0.1858(10) 0.111(5) Uani 1 1 d . . .
H7A H 0.4121 0.2731 0.1931 0.133 Uiso 1 1 calc R U .
H7B H 0.2828 0.3390 0.1970 0.133 Uiso 1 1 calc R U .
H11 H 0.611(5) 0.431(5) 0.825(4) 0.009(13) Uiso 1 1 d . . .
H12 H 0.758(5) 0.329(5) 0.674(4) 0.017(15) Uiso 1 1 d . . .
H21 H 0.452(6) 0.148(6) 0.764(5) 0.04(2) Uiso 1 1 d . . .
H22 H 0.364(5) 0.322(5) 0.523(4) 0.012(13) Uiso 1 1 d . . .
H31 H 0.162(5) 0.638(6) 0.684(4) 0.020(16) Uiso 1 1 d . . .
H32 H 0.280(6) 0.789(6) 0.520(5) 0.04(2) Uiso 1 1 d . . .

loop_
_atom_site_aniso_label
_atom_site_aniso_U_11
_atom_site_aniso_U_22
_atom_site_aniso_U_33
_atom_site_aniso_U_23
_atom_site_aniso_U_13
_atom_site_aniso_U_12
Cd1 0.0179(2) 0.0203(2) 0.0180(2) -0.00811(16) 0.00150(15) -0.00922(17)
Cd2 0.0223(2) 0.0179(2) 0.0195(2) -0.00776(16) 0.00239(16) -0.01096(17)
Cd3 0.0182(2) 0.0160(2) 0.0189(2) -0.00686(16) 0.00085(15) -0.00561(16)
Cd4 0.0188(3) 0.0168(3) 0.0136(3) -0.0065(2) 0.0029(2) -0.0092(2)
Se1 0.0215(3) 0.0243(3) 0.0217(3) -0.0100(2) 0.0024(2) -0.0130(2)
Se2 0.0240(3) 0.0171(3) 0.0276(3) -0.0092(2) 0.0038(2) -0.0101(2)
Se3 0.0191(3) 0.0187(3) 0.0186(3) -0.0048(2) -0.0008(2) -0.0059(2)
Cl11 0.0320(8) 0.0231(7) 0.0288(8) -0.0031(6) 0.0004(6) -0.0145(6)
Cl21 0.0215(7) 0.0318(8) 0.0300(8) -0.0142(6) 0.0051(6) -0.0127(6)
Cl31 0.0284(7) 0.0298(7) 0.0224(7) -0.0142(6) 0.0001(6) -0.0104(6)
Cl41 0.0231(6) 0.0175(6) 0.0173(6) -0.0057(5) 0.0002(5) -0.0106(5)
Cl42 0.0187(6) 0.0167(6) 0.0198(6) -0.0069(5) 0.0033(5) -0.0086(5)
Cl43 0.0181(6) 0.0231(7) 0.0184(6) -0.0112(5) 0.0020(5) -0.0088(5)
Cl5 0.0191(6) 0.0174(6) 0.0188(6) -0.0079(5) 0.0016(5) -0.0079(5)
Cl61 0.0639(14) 0.0741(16) 0.0660(15) -0.0171(13) 0.0229(12) -0.0337(13)
Cl62 0.0643(14) 0.0666(15) 0.109(2) -0.0431(15) 0.0465(14) -0.0371(13)
Cl71 0.0580(14) 0.0641(16) 0.098(2) -0.0121(15) -0.0009(14) -0.0139(12)
Cl72 0.139(3) 0.084(2) 0.087(2) -0.0458(18) 0.060(2) -0.046(2)
N11 0.021(2) 0.016(2) 0.014(2) -0.0030(19) -0.0055(18) -0.006(2)
N12 0.017(2) 0.017(2) 0.015(2) -0.002(2) -0.0011(18) -0.0078(19)
N21 0.021(2) 0.019(2) 0.020(2) -0.003(2) 0.002(2) -0.012(2)
N22 0.020(2) 0.021(2) 0.022(2) -0.010(2) 0.0064(19) -0.014(2)
N31 0.021(2) 0.016(2) 0.021(2) -0.009(2) 0.0010(19) -0.007(2)
N32 0.025(2) 0.013(2) 0.017(2) -0.0053(19) 0.0019(19) -0.0089(19)
C11 0.025(3) 0.026(3) 0.014(3) -0.010(2) 0.002(2) -0.012(3)
C12 0.014(3) 0.020(3) 0.027(3) -0.010(2) 0.000(2) -0.001(2)
C21 0.030(3) 0.019(3) 0.026(3) -0.002(2) 0.007(3) -0.017(3)
C22 0.022(3) 0.025(3) 0.019(3) -0.009(2) -0.001(2) -0.013(2)
C31 0.025(3) 0.023(3) 0.015(3) -0.008(2) 0.007(2) -0.008(2)
C32 0.022(3) 0.018(3) 0.025(3) -0.005(2) 0.003(2) -0.010(2)
C111 0.031(3) 0.037(3) 0.016(3) -0.012(3) 0.008(2) -0.018(3)
C112 0.028(3) 0.030(3) 0.018(3) -0.008(3) 0.001(2) -0.011(3)
C113 0.036(3) 0.035(3) 0.022(3) -0.016(3) 0.002(3) -0.017(3)
C121 0.025(3) 0.030(3) 0.030(3) -0.017(3) 0.001(3) -0.007(3)
C122 0.019(3) 0.046(4) 0.058(5) -0.025(4) 0.014(3) -0.015(3)
C123 0.028(3) 0.027(3) 0.029(3) -0.010(3) 0.001(3) -0.001(3)
C211 0.031(3) 0.037(4) 0.023(3) -0.007(3) 0.008(3) -0.020(3)
C212 0.025(3) 0.040(4) 0.029(3) -0.008(3) 0.006(3) -0.022(3)
C213 0.042(4) 0.025(3) 0.037(4) -0.001(3) 0.005(3) -0.019(3)
C221 0.029(3) 0.026(3) 0.022(3) -0.007(2) 0.000(2) -0.016(3)
C222 0.041(4) 0.044(4) 0.037(4) -0.030(3) 0.009(3) -0.022(3)
C223 0.021(3) 0.025(3) 0.026(3) -0.004(3) -0.002(2) -0.013(3)
C311 0.024(3) 0.034(3) 0.031(3) -0.013(3) 0.005(3) -0.008(3)
C312 0.026(3) 0.025(3) 0.016(3) -0.006(2) 0.008(2) -0.009(3)
C313 0.025(3) 0.020(3) 0.027(3) -0.014(3) 0.003(2) -0.004(2)
C321 0.028(3) 0.028(3) 0.041(4) -0.017(3) 0.008(3) -0.018(3)
C322 0.035(3) 0.022(3) 0.034(4) 0.000(3) -0.007(3) -0.013(3)
C323 0.040(4) 0.027(3) 0.040(4) -0.020(3) 0.008(3) -0.018(3)
C6 0.045(5) 0.088(7) 0.067(6) -0.016(5) 0.022(4) -0.035(5)
C7 0.100(10) 0.098(10) 0.139(12) -0.058(9) -0.001(9) -0.041(8)

loop_
_atom_type_symbol
_atom_type_description
_atom_type_scat_dispersion_real
_atom_type_scat_dispersion_imag
_atom_type_scat_source
C C 0.0033 0.0016 'International Tables Vol C Tables 4.2.6.8 and 6.1.1.4'
H H 0.0000 0.0000 'International Tables Vol C Tables 4.2.6.8 and 6.1.1.4'
N N 0.0061 0.0033 'International Tables Vol C Tables 4.2.6.8 and 6.1.1.4'
Cl Cl 0.1484 0.1585 'International Tables Vol C Tables 4.2.6.8 and 6.1.1.4'
Se Se -0.0929 2.2259 'International Tables Vol C Tables 4.2.6.8 and 6.1.1.4'
Cd Cd -0.8075 1.2024 'International Tables Vol C Tables 4.2.6.8 and 6.1.1.4'

loop_
_geom_angle_atom_site_label_1
_geom_angle_atom_site_label_2
_geom_angle_atom_site_label_3
_geom_angle
_geom_angle_site_symmetry_1
_geom_angle_site_symmetry_3
N11 Cd1 N12 70.73(16) . .
N11 Cd1 Cl11 115.71(12) . .
N12 Cd1 Cl11 112.74(12) . .
N11 Cd1 Cl41 147.73(12) . .
N12 Cd1 Cl41 94.56(12) . .
Cl11 Cd1 Cl41 96.37(5) . .
N11 Cd1 Cl5 89.99(12) . .
N12 Cd1 Cl5 145.02(12) . .
Cl11 Cd1 Cl5 101.82(5) . .
Cl41 Cd1 Cl5 86.57(4) . .
N22 Cd2 N21 70.70(16) . .
N22 Cd2 Cl21 112.97(12) . .
N21 Cd2 Cl21 114.24(12) . .
N22 Cd2 Cl42 94.83(12) . .
N21 Cd2 Cl42 149.87(12) . .
Cl21 Cd2 Cl42 95.64(5) . .
N22 Cd2 Cl5 145.36(12) . .
N21 Cd2 Cl5 91.52(12) . .
Cl21 Cd2 Cl5 101.35(5) . .
Cl42 Cd2 Cl5 86.08(5) . .
N32 Cd3 N31 70.08(16) . .
N32 Cd3 Cl31 108.48(12) . .
N31 Cd3 Cl31 111.97(12) . .
N32 Cd3 Cl43 98.17(12) . .
N31 Cd3 Cl43 155.55(11) . .
Cl31 Cd3 Cl43 91.91(5) . .
N32 Cd3 Cl5 148.51(11) . .
N31 Cd3 Cl5 90.84(12) . .
Cl31 Cd3 Cl5 101.77(5) . .
Cl43 Cd3 Cl5 89.22(4) . .
Cl43 Cd4 Cl43 180.0 . 2_666
Cl43 Cd4 Cl41 90.30(5) . .
Cl43 Cd4 Cl41 89.70(5) 2_666 .
Cl43 Cd4 Cl41 89.70(5) . 2_666
Cl43 Cd4 Cl41 90.30(5) 2_666 2_666
Cl41 Cd4 Cl41 180.0 . 2_666
Cl43 Cd4 Cl42 91.23(4) . 2_666
Cl43 Cd4 Cl42 88.77(4) 2_666 2_666
Cl41 Cd4 Cl42 89.91(4) . 2_666
Cl41 Cd4 Cl42 90.09(4) 2_666 2_666
Cl43 Cd4 Cl42 88.77(4) . .
Cl43 Cd4 Cl42 91.23(4) 2_666 .
Cl41 Cd4 Cl42 90.09(4) . .
Cl41 Cd4 Cl42 89.91(4) 2_666 .
Cl42 Cd4 Cl42 180.0 2_666 .
N12 Se1 N11 92.80(19) . .
N21 Se2 N22 93.1(2) . .
N31 Se3 N32 93.3(2) . .
Cd1 Cl41 Cd4 106.37(5) . .
Cd2 Cl42 Cd4 104.23(5) . .
Cd4 Cl43 Cd3 102.33(5) . .
Cd2 Cl5 Cd3 102.04(5) . .
Cd2 Cl5 Cd1 104.78(5) . .
Cd3 Cl5 Cd1 104.70(5) . .
C11 N11 Se1 116.8(3) . .
C11 N11 Cd1 122.6(3) . .
Se1 N11 Cd1 98.33(19) . .
C11 N11 H11 110(4) . .
Se1 N11 H11 102(4) . .
Cd1 N11 H11 104(3) . .
C12 N12 Se1 117.9(3) . .
C12 N12 Cd1 122.6(3) . .
Se1 N12 Cd1 97.95(19) . .
C12 N12 H12 108(4) . .
Se1 N12 H12 108(4) . .
Cd1 N12 H12 100(4) . .
C21 N21 Se2 117.5(4) . .
C21 N21 Cd2 122.2(4) . .
Se2 N21 Cd2 97.68(19) . .
C21 N21 H21 101(5) . .
Se2 N21 H21 106(5) . .
Cd2 N21 H21 112(5) . .
C22 N22 Se2 118.0(3) . .
C22 N22 Cd2 122.4(3) . .
Se2 N22 Cd2 98.31(19) . .
C22 N22 H22 106(3) . .
Se2 N22 H22 111(3) . .
Cd2 N22 H22 100(3) . .
C31 N31 Se3 117.5(3) . .
C31 N31 Cd3 122.8(3) . .
Se3 N31 Cd3 97.6(2) . .
C31 N31 H31 105(4) . .
Se3 N31 H31 112(4) . .
Cd3 N31 H31 100(4) . .
C32 N32 Se3 117.2(3) . .
C32 N32 Cd3 123.7(3) . .
Se3 N32 Cd3 98.38(19) . .
C32 N32 H32 109(5) . .
Se3 N32 H32 105(5) . .
Cd3 N32 H32 101(5) . .
N11 C11 C112 110.3(4) . .
N11 C11 C111 105.5(4) . .
C112 C11 C111 110.4(5) . .
N11 C11 C113 109.2(5) . .
C112 C11 C113 110.8(5) . .
C111 C11 C113 110.4(5) . .
C122 C12 N12 109.2(5) . .
C122 C12 C123 111.0(5) . .
N12 C12 C123 109.4(5) . .
C122 C12 C121 111.1(5) . .
N12 C12 C121 105.7(4) . .
C123 C12 C121 110.4(5) . .
N21 C21 C212 109.9(5) . .
N21 C21 C213 110.7(5) . .
C212 C21 C213 110.6(5) . .
N21 C21 C211 105.7(4) . .
C212 C21 C211 109.7(5) . .
C213 C21 C211 110.1(5) . .
N22 C22 C221 106.2(4) . .
N22 C22 C223 110.8(4) . .
C221 C22 C223 110.0(5) . .
N22 C22 C222 109.0(5) . .
C221 C22 C222 109.5(5) . .
C223 C22 C222 111.3(5) . .
N31 C31 C313 109.8(5) . .
N31 C31 C312 106.3(4) . .
C313 C31 C312 110.5(5) . .
N31 C31 C311 110.6(5) . .
C313 C31 C311 110.1(5) . .
C312 C31 C311 109.4(5) . .
C323 C32 N32 110.3(5) . .
C323 C32 C321 110.0(5) . .
N32 C32 C321 105.6(4) . .
C323 C32 C322 111.0(5) . .
N32 C32 C322 108.8(5) . .
C321 C32 C322 111.1(5) . .
C11 C111 H11A 109.5 . .
C11 C111 H11B 109.5 . .
H11A C111 H11B 109.5 . .
C11 C111 H11C 109.5 . .
H11A C111 H11C 109.5 . .
H11B C111 H11C 109.5 . .
C11 C112 H11D 109.5 . .
C11 C112 H11E 109.5 . .
H11D C112 H11E 109.5 . .
C11 C112 H11F 109.5 . .
H11D C112 H11F 109.5 . .
H11E C112 H11F 109.5 . .
C11 C113 H11G 109.5 . .
C11 C113 H11H 109.5 . .
H11G C113 H11H 109.5 . .
C11 C113 H11I 109.5 . .
H11G C113 H11I 109.5 . .
H11H C113 H11I 109.5 . .
C12 C121 H12A 109.5 . .
C12 C121 H12B 109.5 . .
H12A C121 H12B 109.5 . .
C12 C121 H12C 109.5 . .
H12A C121 H12C 109.5 . .
H12B C121 H12C 109.5 . .
C12 C122 H12D 109.5 . .
C12 C122 H12E 109.5 . .
H12D C122 H12E 109.5 . .
C12 C122 H12F 109.5 . .
H12D C122 H12F 109.5 . .
H12E C122 H12F 109.5 . .
C12 C123 H12G 109.5 . .
C12 C123 H12H 109.5 . .
H12G C123 H12H 109.5 . .
C12 C123 H12I 109.5 . .
H12G C123 H12I 109.5 . .
H12H C123 H12I 109.5 . .
C21 C211 H21A 109.5 . .
C21 C211 H21B 109.5 . .
H21A C211 H21B 109.5 . .
C21 C211 H21C 109.5 . .
H21A C211 H21C 109.5 . .
H21B C211 H21C 109.5 . .
C21 C212 H21D 109.5 . .
C21 C212 H21E 109.5 . .
H21D C212 H21E 109.5 . .
C21 C212 H21F 109.5 . .
H21D C212 H21F 109.5 . .
H21E C212 H21F 109.5 . .
C21 C213 H21G 109.5 . .
C21 C213 H21H 109.5 . .
H21G C213 H21H 109.5 . .
C21 C213 H21I 109.5 . .
H21G C213 H21I 109.5 . .
H21H C213 H21I 109.5 . .
C22 C221 H22A 109.5 . .
C22 C221 H22B 109.5 . .
H22A C221 H22B 109.5 . .
C22 C221 H22C 109.5 . .
H22A C221 H22C 109.5 . .
H22B C221 H22C 109.5 . .
C22 C222 H22D 109.5 . .
C22 C222 H22E 109.5 . .
H22D C222 H22E 109.5 . .
C22 C222 H22F 109.5 . .
H22D C222 H22F 109.5 . .
H22E C222 H22F 109.5 . .
C22 C223 H22G 109.5 . .
C22 C223 H22H 109.5 . .
H22G C223 H22H 109.5 . .
C22 C223 H22I 109.5 . .
H22G C223 H22I 109.5 . .
H22H C223 H22I 109.5 . .
C31 C311 H31A 109.5 . .
C31 C311 H31B 109.5 . .
H31A C311 H31B 109.5 . .
C31 C311 H31C 109.5 . .
H31A C311 H31C 109.5 . .
H31B C311 H31C 109.5 . .
C31 C312 H31D 109.5 . .
C31 C312 H31E 109.5 . .
H31D C312 H31E 109.5 . .
C31 C312 H31F 109.5 . .
H31D C312 H31F 109.5 . .
H31E C312 H31F 109.5 . .
C31 C313 H31G 109.5 . .
C31 C313 H31H 109.5 . .
H31G C313 H31H 109.5 . .
C31 C313 H31I 109.5 . .
H31G C313 H31I 109.5 . .
H31H C313 H31I 109.5 . .
C32 C321 H32A 109.5 . .
C32 C321 H32B 109.5 . .
H32A C321 H32B 109.5 . .
C32 C321 H32C 109.5 . .
H32A C321 H32C 109.5 . .
H32B C321 H32C 109.5 . .
C32 C322 H32D 109.5 . .
C32 C322 H32E 109.5 . .
H32D C322 H32E 109.5 . .
C32 C322 H32F 109.5 . .
H32D C322 H32F 109.5 . .
H32E C322 H32F 109.5 . .
C32 C323 H32G 109.5 . .
C32 C323 H32H 109.5 . .
H32G C323 H32H 109.5 . .
C32 C323 H32I 109.5 . .
H32G C323 H32I 109.5 . .
H32H C323 H32I 109.5 . .
Cl62 C6 Cl61 113.4(5) . .
Cl62 C6 H6A 108.9 . .
Cl61 C6 H6A 108.9 . .
Cl62 C6 H6B 108.9 . .
Cl61 C6 H6B 108.9 . .
H6A C6 H6B 107.7 . .
Cl72 C7 Cl71 114.3(7) . .
Cl72 C7 H7A 108.7 . .
Cl71 C7 H7A 108.7 . .
Cl72 C7 H7B 108.7 . .
Cl71 C7 H7B 108.7 . .
H7A C7 H7B 107.6 . .

loop_
_geom_bond_atom_site_label_1
_geom_bond_atom_site_label_2
_geom_bond_distance
_geom_bond_site_symmetry_2
Cd1 N11 2.355(4) .
Cd1 N12 2.370(5) .
Cd1 Cl11 2.4226(17) .
Cd1 Cl41 2.5969(15) .
Cd1 Cl5 2.6611(16) .
Cd2 N22 2.353(5) .
Cd2 N21 2.374(5) .
Cd2 Cl21 2.4497(16) .
Cd2 Cl42 2.6191(15) .
Cd2 Cl5 2.6255(14) .
Cd3 N32 2.370(4) .
Cd3 N31 2.401(5) .
Cd3 Cl31 2.4431(15) .
Cd3 Cl43 2.6132(15) .
Cd3 Cl5 2.6293(16) .
Cd4 Cl43 2.5807(14) .
Cd4 Cl43 2.5807(13) 2_666
Cd4 Cl41 2.5993(15) .
Cd4 Cl41 2.5994(15) 2_666
Cd4 Cl42 2.6337(16) 2_666
Cd4 Cl42 2.6337(16) .
Se1 N12 1.886(5) .
Se1 N11 1.890(5) .
Se2 N21 1.883(5) .
Se2 N22 1.885(5) .
Se3 N31 1.879(5) .
Se3 N32 1.888(5) .
Cl61 C6 1.729(10) .
Cl62 C6 1.721(10) .
Cl71 C7 1.869(14) .
Cl72 C7 1.608(14) .
N11 C11 1.509(7) .
N11 H11 0.86(6) .
N12 C12 1.518(7) .
N12 H12 0.89(6) .
N21 C21 1.513(7) .
N21 H21 0.82(7) .
N22 C22 1.516(7) .
N22 H22 0.93(6) .
N31 C31 1.509(7) .
N31 H31 0.82(6) .
N32 C32 1.519(7) .
N32 H32 0.83(8) .
C11 C112 1.528(8) .
C11 C111 1.528(8) .
C11 C113 1.531(8) .
C12 C122 1.510(8) .
C12 C123 1.524(8) .
C12 C121 1.526(8) .
C21 C212 1.515(8) .
C21 C213 1.527(8) .
C21 C211 1.532(9) .
C22 C221 1.519(8) .
C22 C223 1.521(8) .
C22 C222 1.542(8) .
C31 C313 1.523(8) .
C31 C312 1.525(8) .
C31 C311 1.530(8) .
C32 C323 1.511(8) .
C32 C321 1.526(8) .
C32 C322 1.531(8) .
C111 H11A 0.9800 .
C111 H11B 0.9800 .
C111 H11C 0.9800 .
C112 H11D 0.9800 .
C112 H11E 0.9800 .
C112 H11F 0.9800 .
C113 H11G 0.9800 .
C113 H11H 0.9800 .
C113 H11I 0.9800 .
C121 H12A 0.9800 .
C121 H12B 0.9800 .
C121 H12C 0.9800 .
C122 H12D 0.9800 .
C122 H12E 0.9800 .
C122 H12F 0.9800 .
C123 H12G 0.9800 .
C123 H12H 0.9800 .
C123 H12I 0.9800 .
C211 H21A 0.9800 .
C211 H21B 0.9800 .
C211 H21C 0.9800 .
C212 H21D 0.9800 .
C212 H21E 0.9800 .
C212 H21F 0.9800 .
C213 H21G 0.9800 .
C213 H21H 0.9800 .
C213 H21I 0.9800 .
C221 H22A 0.9800 .
C221 H22B 0.9800 .
C221 H22C 0.9800 .
C222 H22D 0.9800 .
C222 H22E 0.9800 .
C222 H22F 0.9800 .
C223 H22G 0.9800 .
C223 H22H 0.9800 .
C223 H22I 0.9800 .
C311 H31A 0.9800 .
C311 H31B 0.9800 .
C311 H31C 0.9800 .
C312 H31D 0.9800 .
C312 H31E 0.9800 .
C312 H31F 0.9800 .
C313 H31G 0.9800 .
C313 H31H 0.9800 .
C313 H31I 0.9800 .
C321 H32A 0.9800 .
C321 H32B 0.9800 .
C321 H32C 0.9800 .
C322 H32D 0.9800 .
C322 H32E 0.9800 .
C322 H32F 0.9800 .
C323 H32G 0.9800 .
C323 H32H 0.9800 .
C323 H32I 0.9800 .
C6 H6A 0.9900 .
C6 H6B 0.9900 .
C7 H7A 0.9900 .
C7 H7B 0.9900 .

loop_
_geom_torsion_atom_site_label_1
_geom_torsion_atom_site_label_2
_geom_torsion_atom_site_label_3
_geom_torsion_atom_site_label_4
_geom_torsion
N12 Se1 N11 C11 129.6(4)
N12 Se1 N11 Cd1 -3.5(2)
N11 Se1 N12 C12 -130.0(4)
N11 Se1 N12 Cd1 3.5(2)
N22 Se2 N21 C21 128.5(4)
N22 Se2 N21 Cd2 -4.0(2)
N21 Se2 N22 C22 -129.7(4)
N21 Se2 N22 Cd2 4.0(2)
N32 Se3 N31 C31 126.8(4)
N32 Se3 N31 Cd3 -6.4(2)
N31 Se3 N32 C32 -128.4(4)
N31 Se3 N32 Cd3 6.5(2)
Se1 N11 C11 C112 -60.0(5)
Cd1 N11 C11 C112 61.0(5)
Se1 N11 C11 C111 -179.3(4)
Cd1 N11 C11 C111 -58.3(5)
Se1 N11 C11 C113 62.0(5)
Cd1 N11 C11 C113 -177.0(4)
Se1 N12 C12 C122 -64.5(6)
Cd1 N12 C12 C122 173.9(4)
Se1 N12 C12 C123 57.2(6)
Cd1 N12 C12 C123 -64.4(5)
Se1 N12 C12 C121 176.0(4)
Cd1 N12 C12 C121 54.4(5)
Se2 N21 C21 C212 -60.5(6)
Cd2 N21 C21 C212 59.9(6)
Se2 N21 C21 C213 62.0(6)
Cd2 N21 C21 C213 -177.7(4)
Se2 N21 C21 C211 -178.8(4)
Cd2 N21 C21 C211 -58.5(5)
Se2 N22 C22 C221 176.3(4)
Cd2 N22 C22 C221 54.2(5)
Se2 N22 C22 C223 57.0(5)
Cd2 N22 C22 C223 -65.1(5)
Se2 N22 C22 C222 -65.7(5)
Cd2 N22 C22 C222 172.2(4)
Se3 N31 C31 C313 -59.6(5)
Cd3 N31 C31 C313 61.2(5)
Se3 N31 C31 C312 -179.1(4)
Cd3 N31 C31 C312 -58.4(5)
Se3 N31 C31 C311 62.1(6)
Cd3 N31 C31 C311 -177.1(4)
Se3 N32 C32 C323 59.1(5)
Cd3 N32 C32 C323 -63.6(6)
Se3 N32 C32 C321 177.9(4)
Cd3 N32 C32 C321 55.3(6)
Se3 N32 C32 C322 -62.9(6)
Cd3 N32 C32 C322 174.5(4)
